data_8102887
loop_
_publ_author_name
'B. C. Chan'
'P. K. Dorhout'

_publ_section_title
;
Crystal structures of potassium terbium(III) tetrasulfidogermanate, 
KTbGeS~4~, and potassium praseodymium(III) tetraselenidogermanat, 
KPrGeSe~4~
;
_journal_issue 1
_journal_name_full 'Zeitschrift f\"ur Kristallographie - New Crystal Structures'
_journal_page_first 7
_journal_page_last 8
_journal_volume 220
_journal_year 2005
_chemical_formula_sum 'Ge K S4 Tb'
_chemical_formula_weight 398.85
_chemical_name_systematic 'potassium terbium(III) tetrasulfidogermanate'
_space_group_IT_number 4
_symmetry_cell_setting monoclinic
_symmetry_space_group_name_Hall 'P 2yb'
_symmetry_space_group_name_H-M 'P 1 21 1'
_atom_sites_solution_hydrogens geom
_atom_sites_solution_primary direct
_atom_sites_solution_secondary difmap
_audit_creation_method SHELXL-97
_cell_angle_alpha 90.00
_cell_angle_beta 107.992(5)
_cell_angle_gamma 90.00
_cell_formula_units_Z 2
_cell_length_a 6.471(2)
_cell_length_b 6.645(2)
_cell_length_c 8.623(3)
_cell_measurement_temperature 298(2)
_cell_volume 352.7(2)
_computing_cell_refinement 'Bruker SMART'
_computing_data_collection 'Bruker SMART'
_computing_data_reduction 'Bruker SAINT'
_computing_molecular_graphics 'Bruker SHELXTL'
_computing_publication_material 'Bruker SHELXTL'
_computing_structure_refinement 'SHELXL-97 (Sheldrick, 1997)'
_computing_structure_solution 'SHELXS-97 (Sheldrick, 1990)'
_diffrn_ambient_temperature 298(2)
_diffrn_measured_fraction_theta_full 0.998
_diffrn_measured_fraction_theta_max 0.998
_diffrn_measurement_device_type 'Bruker SMART CCD'
_diffrn_measurement_method 'phi and omega scans'
_diffrn_radiation_monochromator graphite
_diffrn_radiation_source 'fine-focus sealed tube'
_diffrn_radiation_type MoK\a
_diffrn_radiation_wavelength 0.71073
_diffrn_reflns_av_R_equivalents 0.0431
_diffrn_reflns_av_sigmaI/netI 0.0557
_diffrn_reflns_limit_h_max 7
_diffrn_reflns_limit_h_min -7
_diffrn_reflns_limit_k_max 7
_diffrn_reflns_limit_k_min -7
_diffrn_reflns_limit_l_max 9
_diffrn_reflns_limit_l_min -9
_diffrn_reflns_number 2239
_diffrn_reflns_theta_full 23.28
_diffrn_reflns_theta_max 23.28
_diffrn_reflns_theta_min 2.48
_exptl_absorpt_coefficient_mu 15.856
_exptl_absorpt_correction_T_max 1
_exptl_absorpt_correction_T_min 0.666872
_exptl_absorpt_correction_type SADABS
_exptl_crystal_colour 'transparent colorless'
_exptl_crystal_density_diffrn 3.756
_exptl_crystal_density_method 'not measured'
_exptl_crystal_description plate
_exptl_crystal_F_000 360
_exptl_crystal_size_max 0.15
_exptl_crystal_size_mid 0.15
_exptl_crystal_size_min 0.01
_refine_diff_density_max 1.574
_refine_diff_density_min -0.838
_refine_diff_density_rms 0.298
_refine_ls_abs_structure_details 'Flack H D (1983), Acta Cryst. A39, 876-881'
_refine_ls_abs_structure_Flack 0.20(4)
_refine_ls_extinction_coef 0.031(2)
_refine_ls_extinction_expression Fc^*^=kFc[1+0.001xFc^2^\l^3^/sin(2\q)]^-1/4^
_refine_ls_extinction_method SHELXL
_refine_ls_goodness_of_fit_ref 1.058
_refine_ls_hydrogen_treatment mixed
_refine_ls_matrix_type full
_refine_ls_number_parameters 66
_refine_ls_number_reflns 1018
_refine_ls_number_restraints 1
_refine_ls_restrained_S_all 1.057
_refine_ls_R_factor_all 0.0368
_refine_ls_R_factor_gt 0.0350
_refine_ls_shift/su_max 0.000
_refine_ls_shift/su_mean 0.000
_refine_ls_structure_factor_coef Fsqd
_refine_ls_weighting_details 'calc w=1/[\s^2^(Fo^2^)+(0.0510P)^2^+0.0000P] where P=(Fo^2^+2Fc^2^)/3'
_refine_ls_weighting_scheme calc
_refine_ls_wR_factor_gt 0.0853
_refine_ls_wR_factor_ref 0.0858
_reflns_number_gt 973
_reflns_number_total 1018
_reflns_threshold_expression >2sigma(I)
_cod_data_source_file 409811.cff
_cod_data_source_block pdcd227
_cod_original_sg_symbol_H-M P2(1)
_cod_database_code 8102887

loop_
_symmetry_equiv_pos_as_xyz
'x, y, z'
'-x, y+1/2, -z'

loop_
_atom_site_label
_atom_site_type_symbol
_atom_site_fract_x
_atom_site_fract_y
_atom_site_fract_z
_atom_site_U_iso_or_equiv
_atom_site_adp_type
_atom_site_occupancy
_atom_site_symmetry_multiplicity
_atom_site_Wyckoff_symbol
_atom_site_calc_flag
_atom_site_refinement_flags
_atom_site_disorder_assembly
_atom_site_disorder_group
Tb1 Tb 0.22959(10) 0.13737(8) 0.55137(7) 0.0110(3) Uani 1 2 a d . . .
Ge1 Ge 0.2207(2) -0.3976(3) 0.32269(18) 0.0099(5) Uani 1 2 a d . . .
S1 S 0.0145(7) -0.1280(6) 0.2949(6) 0.0132(11) Uani 1 2 a d . . .
S2 S 0.0279(7) -0.1367(6) 0.7226(6) 0.0135(11) Uani 1 2 a d . . .
S3 S 0.5793(6) 0.1010(7) 0.8377(4) 0.0170(10) Uani 1 2 a d . . .
S4 S 0.5685(6) 0.0412(6) 0.4259(5) 0.0133(9) Uani 1 2 a d . . .
K1 K 0.2665(6) 0.1170(9) 0.0638(4) 0.0293(10) Uani 1 2 a d . . .

loop_
_atom_site_aniso_label
_atom_site_aniso_U_11
_atom_site_aniso_U_22
_atom_site_aniso_U_33
_atom_site_aniso_U_23
_atom_site_aniso_U_13
_atom_site_aniso_U_12
Tb1 0.0085(4) 0.0117(4) 0.0132(4) 0.0002(4) 0.0039(3) 0.0000(4)
Ge1 0.0083(7) 0.0079(10) 0.0139(8) 0.0007(7) 0.0039(6) -0.0001(7)
S1 0.014(2) 0.010(2) 0.015(3) 0.0013(18) 0.0030(19) 0.0029(18)
S2 0.012(2) 0.009(2) 0.018(3) 0.0020(18) 0.0023(19) 0.0028(19)
S3 0.0136(18) 0.025(3) 0.0138(18) 0.0032(19) 0.0066(15) 0.0022(18)
S4 0.0079(19) 0.019(2) 0.012(2) -0.0021(17) 0.0023(16) 0.0013(17)
K1 0.0331(19) 0.034(3) 0.0210(18) -0.004(2) 0.0090(15) 0.001(2)

loop_
_atom_type_symbol
_atom_type_description
_atom_type_scat_dispersion_real
_atom_type_scat_dispersion_imag
_atom_type_scat_source
S S 0.1246 0.1234 'International Tables Vol C Tables 4.2.6.8 and 6.1.1.4'
K K 0.2009 0.2494 'International Tables Vol C Tables 4.2.6.8 and 6.1.1.4'
Ge Ge 0.1547 1.8001 'International Tables Vol C Tables 4.2.6.8 and 6.1.1.4'
Tb Tb -0.1723 4.1537 'International Tables Vol C Tables 4.2.6.8 and 6.1.1.4'

loop_
_geom_angle_atom_site_label_1
_geom_angle_atom_site_label_2
_geom_angle_atom_site_label_3
_geom_angle
_geom_angle_site_symmetry_1
_geom_angle_site_symmetry_3
_geom_angle_publ_flag
S4 Tb1 S3 78.75(11) . . ?
S4 Tb1 S1 157.64(12) . 2_556 ?
S3 Tb1 S1 92.90(12) . 2_556 ?
S4 Tb1 S1 79.12(12) . . ?
S3 Tb1 S1 134.69(13) . . ?
S1 Tb1 S1 119.91(8) 2_556 . ?
S4 Tb1 S2 97.26(13) . 2_556 ?
S3 Tb1 S2 151.71(13) . 2_556 ?
S1 Tb1 S2 80.24(12) 2_556 2_556 ?
S1 Tb1 S2 70.22(11) . 2_556 ?
S4 Tb1 S2 125.66(12) . . ?
S3 Tb1 S2 82.23(12) . . ?
S1 Tb1 S2 72.69(10) 2_556 . ?
S1 Tb1 S2 79.44(12) . . ?
S2 Tb1 S2 120.79(8) 2_556 . ?
S4 Tb1 S4 81.40(7) . 2_656 ?
S3 Tb1 S4 78.46(12) . 2_656 ?
S1 Tb1 S4 76.60(12) 2_556 2_656 ?
S1 Tb1 S4 135.63(12) . 2_656 ?
S2 Tb1 S4 73.26(12) 2_556 2_656 ?
S2 Tb1 S4 142.58(12) . 2_656 ?
S4 Tb1 Ge1 40.50(9) . 2_656 ?
S3 Tb1 Ge1 39.54(8) . 2_656 ?
S1 Tb1 Ge1 124.80(9) 2_556 2_656 ?
S1 Tb1 Ge1 114.90(9) . 2_656 ?
S2 Tb1 Ge1 125.89(9) 2_556 2_656 ?
S2 Tb1 Ge1 112.76(9) . 2_656 ?
S4 Tb1 Ge1 69.11(8) 2_656 2_656 ?
S4 Tb1 Ge1 162.34(10) . 2_556 ?
S3 Tb1 Ge1 104.50(8) . 2_556 ?
S1 Tb1 Ge1 39.92(9) 2_556 2_556 ?
S1 Tb1 Ge1 86.80(10) . 2_556 ?
S2 Tb1 Ge1 87.81(10) 2_556 2_556 ?
S2 Tb1 Ge1 39.89(9) . 2_556 ?
S4 Tb1 Ge1 116.24(8) 2_656 2_556 ?
Ge1 Tb1 Ge1 143.76(5) 2_656 2_556 ?
S4 Tb1 K1 47.68(9) . . ?
S3 Tb1 K1 126.02(9) . . ?
S1 Tb1 K1 133.36(12) 2_556 . ?
S1 Tb1 K1 51.53(12) . . ?
S2 Tb1 K1 53.21(11) 2_556 . ?
S2 Tb1 K1 130.59(13) . . ?
S4 Tb1 K1 86.36(11) 2_656 . ?
Ge1 Tb1 K1 86.63(5) 2_656 . ?
Ge1 Tb1 K1 128.38(6) 2_556 . ?
S4 Tb1 K1 125.50(9) . 1_556 ?
S3 Tb1 K1 47.58(9) . 1_556 ?
S1 Tb1 K1 53.41(11) 2_556 1_556 ?
S1 Tb1 K1 129.22(13) . 1_556 ?
S2 Tb1 K1 133.65(12) 2_556 1_556 ?
S2 Tb1 K1 49.84(12) . 1_556 ?
S4 Tb1 K1 94.37(10) 2_656 1_556 ?
Ge1 Tb1 K1 87.11(5) 2_656 1_556 ?
Ge1 Tb1 K1 57.33(5) 2_556 1_556 ?
K1 Tb1 K1 172.98(11) . 1_556 ?
S3 Ge1 S1 113.30(18) 2_646 . ?
S3 Ge1 S2 115.47(18) 2_646 2_546 ?
S1 Ge1 S2 100.50(14) . 2_546 ?
S3 Ge1 S4 108.38(14) 2_646 2_646 ?
S1 Ge1 S4 115.19(18) . 2_646 ?
S2 Ge1 S4 103.65(18) 2_546 2_646 ?
S3 Ge1 Tb1 55.27(10) 2_646 2_646 ?
S1 Ge1 Tb1 121.31(13) . 2_646 ?
S2 Ge1 Tb1 137.78(13) 2_546 2_646 ?
S4 Ge1 Tb1 55.30(10) 2_646 2_646 ?
S3 Ge1 Tb1 159.94(11) 2_646 2_546 ?
S1 Ge1 Tb1 55.38(12) . 2_546 ?
S2 Ge1 Tb1 57.26(13) 2_546 2_546 ?
S4 Ge1 Tb1 91.68(11) 2_646 2_546 ?
Tb1 Ge1 Tb1 143.76(5) 2_646 2_546 ?
S3 Ge1 K1 86.44(11) 2_646 2_545 ?
S1 Ge1 K1 64.84(15) . 2_545 ?
S2 Ge1 K1 60.24(15) 2_546 2_545 ?
S4 Ge1 K1 162.35(13) 2_646 2_545 ?
Tb1 Ge1 K1 141.24(7) 2_646 2_545 ?
Tb1 Ge1 K1 73.76(6) 2_546 2_545 ?
S3 Ge1 K1 58.43(14) 2_646 1_545 ?
S1 Ge1 K1 138.14(14) . 1_545 ?
S2 Ge1 K1 59.65(15) 2_546 1_545 ?
S4 Ge1 K1 105.65(13) 2_646 1_545 ?
Tb1 Ge1 K1 89.00(6) 2_646 1_545 ?
Tb1 Ge1 K1 116.82(8) 2_546 1_545 ?
K1 Ge1 K1 73.49(9) 2_545 1_545 ?
Ge1 S1 Tb1 84.71(14) . 2_546 ?
Ge1 S1 Tb1 106.62(17) . . ?
Tb1 S1 Tb1 100.85(15) 2_546 . ?
Ge1 S1 K1 94.00(18) . . ?
Tb1 S1 K1 171.96(18) 2_546 . ?
Tb1 S1 K1 87.13(13) . . ?
Ge1 S1 K1 80.47(15) . 2_545 ?
Tb1 S1 K1 86.24(12) 2_546 2_545 ?
Tb1 S1 K1 170.28(17) . 2_545 ?
K1 S1 K1 85.72(13) . 2_545 ?
Ge1 S2 Tb1 91.42(15) 2_556 2_546 ?
Ge1 S2 Tb1 82.85(15) 2_556 . ?
Tb1 S2 Tb1 98.52(16) 2_546 . ?
Ge1 S2 K1 84.58(15) 2_556 1_556 ?
Tb1 S2 K1 171.49(18) 2_546 1_556 ?
Tb1 S2 K1 88.46(13) . 1_556 ?
Ge1 S2 K1 86.76(18) 2_556 2_546 ?
Tb1 S2 K1 85.12(12) 2_546 2_546 ?
Tb1 S2 K1 169.06(17) . 2_546 ?
K1 S2 K1 87.15(14) 1_556 2_546 ?
Ge1 S3 Tb1 85.19(12) 2_656 . ?
Ge1 S3 K1 177.0(2) 2_656 1_556 ?
Tb1 S3 K1 92.48(12) . 1_556 ?
Ge1 S3 K1 88.66(15) 2_656 2_646 ?
Tb1 S3 K1 113.43(15) . 2_646 ?
K1 S3 K1 94.07(16) 1_556 2_646 ?
Ge1 S3 K1 88.26(14) 2_656 2_656 ?
Tb1 S3 K1 102.46(14) . 2_656 ?
K1 S3 K1 90.34(17) 1_556 2_656 ?
K1 S3 K1 143.57(15) 2_646 2_656 ?
Ge1 S4 Tb1 84.21(12) 2_656 . ?
Ge1 S4 Tb1 88.62(13) 2_656 2_646 ?
Tb1 S4 Tb1 124.22(15) . 2_646 ?
Ge1 S4 K1 160.3(2) 2_656 . ?
Tb1 S4 K1 91.51(13) . . ?
Tb1 S4 K1 109.51(15) 2_646 . ?
S4 K1 S3 106.26(14) . 1_554 ?
S4 K1 S2 140.1(2) . 1_554 ?
S3 K1 S2 69.78(13) 1_554 1_554 ?
S4 K1 S1 66.63(13) . . ?
S3 K1 S1 148.8(2) 1_554 . ?
S2 K1 S1 95.80(16) 1_554 . ?
S4 K1 S3 81.96(15) . 2_656 ?
S3 K1 S3 89.52(16) 1_554 2_656 ?
S2 K1 S3 136.14(16) 1_554 2_656 ?
S1 K1 S3 117.99(14) . 2_656 ?
S4 K1 S2 79.83(13) . 2_556 ?
S3 K1 S2 153.5(2) 1_554 2_556 ?
S2 K1 S2 122.07(13) 1_554 2_556 ?
S1 K1 S2 57.53(10) . 2_556 ?
S3 K1 S2 65.46(12) 2_656 2_556 ?
S4 K1 S1 160.1(2) . 2 ?
S3 K1 S1 74.51(13) 1_554 2 ?
S2 K1 S1 59.47(10) 1_554 2 ?
S1 K1 S1 122.91(12) . 2 ?
S3 K1 S1 78.17(14) 2_656 2 ?
S2 K1 S1 91.16(14) 2_556 2 ?
S4 K1 S3 64.82(13) . 2_646 ?
S3 K1 S3 86.05(15) 1_554 2_646 ?
S2 K1 S3 75.23(14) 1_554 2_646 ?
S1 K1 S3 63.15(13) . 2_646 ?
S3 K1 S3 143.57(15) 2_656 2_646 ?
S2 K1 S3 119.03(14) 2_556 2_646 ?
S1 K1 S3 134.41(16) 2 2_646 ?
S4 K1 Ge1 161.36(17) . 2 ?
S3 K1 Ge1 88.54(10) 1_554 2 ?
S2 K1 Ge1 35.18(9) 1_554 2 ?
S1 K1 Ge1 94.83(13) . 2 ?
S3 K1 Ge1 110.00(15) 2_656 2 ?
S2 K1 Ge1 91.99(12) 2_556 2 ?
S1 K1 Ge1 34.68(8) 2 2 ?
S3 K1 Ge1 106.02(16) 2_646 2 ?
S4 K1 Ge1 72.95(11) . 1_565 ?
S3 K1 Ge1 122.40(19) 1_554 1_565 ?
S2 K1 Ge1 144.16(13) 1_554 1_565 ?
S1 K1 Ge1 85.77(10) . 1_565 ?
S3 K1 Ge1 32.92(8) 2_656 1_565 ?
S2 K1 Ge1 33.59(8) 2_556 1_565 ?
S1 K1 Ge1 89.71(14) 2 1_565 ?
S3 K1 Ge1 134.60(11) 2_646 1_565 ?
Ge1 K1 Ge1 108.98(12) 2 1_565 ?
S4 K1 Tb1 40.81(8) . . ?
S3 K1 Tb1 146.28(12) 1_554 . ?
S2 K1 Tb1 137.04(16) 1_554 . ?
S1 K1 Tb1 41.34(8) . . ?
S3 K1 Tb1 79.97(10) 2_656 . ?
S2 K1 Tb1 41.67(9) 2_556 . ?
S1 K1 Tb1 132.83(14) 2 . ?
S3 K1 Tb1 83.91(10) 2_646 . ?
Ge1 K1 Tb1 125.17(9) 2 . ?
Ge1 K1 Tb1 52.32(5) 1_565 . ?
S4 K1 Tb1 145.95(12) . 1_554 ?
S3 K1 Tb1 39.94(8) 1_554 1_554 ?
S2 K1 Tb1 41.70(9) 1_554 1_554 ?
S1 K1 Tb1 137.10(15) . 1_554 ?
S3 K1 Tb1 98.29(13) 2_656 1_554 ?
S2 K1 Tb1 131.44(14) 2_556 1_554 ?
S1 K1 Tb1 40.35(8) 2 1_554 ?
S3 K1 Tb1 101.16(12) 2_646 1_554 ?
Ge1 K1 Tb1 48.91(5) 2 1_554 ?
Ge1 K1 Tb1 123.58(14) 1_565 1_554 ?
Tb1 K1 Tb1 172.98(11) . 1_554 ?

loop_
_geom_bond_atom_site_label_1
_geom_bond_atom_site_label_2
_geom_bond_distance
_geom_bond_site_symmetry_2
_geom_bond_publ_flag
Tb1 S4 2.802(4) . ?
Tb1 S3 2.797(4) . ?
Tb1 S1 2.824(5) 2_556 ?
Tb1 S1 2.835(4) . ?
Tb1 S2 2.860(5) 2_556 ?
Tb1 S2 2.897(5) . ?
Tb1 S4 2.965(4) 2_656 ?
Tb1 Ge1 3.3913(18) 2_656 ?
Tb1 Ge1 3.4173(18) 2_556 ?
Tb1 K1 4.286(4) . ?
Tb1 K1 4.353(4) 1_556 ?
Ge1 S3 2.166(4) 2_646 ?
Ge1 S1 2.202(5) . ?
Ge1 S2 2.209(5) 2_546 ?
Ge1 S4 2.214(4) 2_646 ?
Ge1 Tb1 3.3913(18) 2_646 ?
Ge1 Tb1 3.4173(18) 2_546 ?
Ge1 K1 3.816(4) 2_545 ?
Ge1 K1 3.986(6) 1_545 ?
S1 Tb1 2.824(5) 2_546 ?
S1 K1 3.360(6) . ?
S1 K1 3.503(6) 2_545 ?
S2 Ge1 2.209(5) 2_556 ?
S2 Tb1 2.860(5) 2_546 ?
S2 K1 3.328(6) 1_556 ?
S2 K1 3.445(6) 2_546 ?
S3 Ge1 2.166(4) 2_656 ?
S3 K1 3.217(5) 1_556 ?
S3 K1 3.397(8) 2_646 ?
S3 K1 3.599(8) 2_656 ?
S4 Ge1 2.214(4) 2_656 ?
S4 Tb1 2.965(4) 2_646 ?
S4 K1 3.170(5) . ?
K1 S3 3.217(5) 1_554 ?
K1 S2 3.328(6) 1_554 ?
K1 S3 3.397(8) 2_656 ?
K1 S2 3.445(6) 2_556 ?
K1 S1 3.503(6) 2 ?
K1 S3 3.599(8) 2_646 ?
K1 Ge1 3.816(4) 2 ?
K1 Ge1 3.986(6) 1_565 ?
K1 Tb1 4.353(4) 1_554 ?
